data_2101594
loop_
_publ_author_name
'Abrahams, S. C.'

_publ_section_title
;
 New ferroelectric inorganic materials predicted in point group
 4<i>mm</i>
;
_journal_issue 5
_journal_name_full 'Acta Crystallographica Section B'
_journal_page_first 790
_journal_page_last 805
_journal_paper_doi 10.1107/S0108768196004594
_journal_volume 52
_journal_year 1996
_chemical_formula_sum 'K1.14 Mg0.57 O4 Si1.43'
_symmetry_cell_setting tetragonal
_symmetry_space_group_name_Hall 'I 4 -2'
_symmetry_space_group_name_H-M 'I 4 m m'
_cell_angle_alpha 90.0
_cell_angle_beta 90.0
_cell_angle_gamma 90.0
_cell_length_a 8.9570(10)
_cell_length_b 8.9570(10)
_cell_length_c 5.2810(10)
_cell_volume 423.68(10)
_diffrn_radiation_type MoK\a
_diffrn_radiation_wavelength 0.71069
_cod_data_source_file an0527.cif
_cod_data_source_block AN0527t
_cod_database_code 2101594

loop_
_atom_site_label
_atom_site_fract_x
_atom_site_fract_y
_atom_site_fract_z
K1 .0 .5000 .291(3)
K2 .0 .0 .4924(7)
Mg .18050(10) .1805 -.0055
O1 .2144(8) .0 .0640(11)
O2 .2889(5) .2889 .1860(14)
